data_1559697
loop_
_publ_author_name
'Wei, Congyuan'
'Tang, Zhonghai'
'Zhang, Weifeng'
'Huang, Jianyao'
'Zhou, Yankai'
'Wang, Liping'
'Yu, Gui'

_publ_section_title
;
 Molecular engineering of (E)-1,2-bis(3-cyanothiophene-2-yl)ethene-based
 polymeric semiconductors for unipolar n-channel field-effect transistors
;
_journal_issue 46
_journal_name_full 'Polymer Chemistry'
_journal_page_first 7340
_journal_page_last 7348
_journal_paper_doi 10.1039/D0PY01399D
_journal_volume 11
_journal_year 2020
_chemical_formula_moiety 'C12 H6 N2 S2'
_chemical_formula_sum 'C12 H6 N2 S2'
_chemical_formula_weight 242.31
_space_group_crystal_system monoclinic
_space_group_IT_number 14
_space_group_name_Hall '-P 2ybc'
_space_group_name_H-M_alt 'P 1 21/c 1'
_atom_sites_solution_hydrogens geom
_atom_sites_solution_primary dual
_audit_creation_date 2018-11-15
_audit_creation_method
;
Olex2 1.2
(compiled 2018.05.29 svn.r3508 for OlexSys, GUI svn.r5506)
;
_audit_update_record
;
2019-11-06 deposited with the CCDC.	2020-10-31 downloaded from the CCDC.
;
_cell_angle_alpha 90
_cell_angle_beta 94.454(3)
_cell_angle_gamma 90
_cell_formula_units_Z 2
_cell_length_a 6.8808(2)
_cell_length_b 11.0218(3)
_cell_length_c 7.1787(2)
_cell_measurement_reflns_used 3848
_cell_measurement_temperature 170.01(10)
_cell_measurement_theta_max 34.1560
_cell_measurement_theta_min 4.3070
_cell_volume 542.78(3)
_computing_cell_refinement 'CrysAlisPro 1.171.39.45i (Rigaku OD, 2018)'
_computing_data_collection 'CrysAlisPro 1.171.39.45i (Rigaku OD, 2018)'
_computing_data_reduction 'CrysAlisPro 1.171.39.45i (Rigaku OD, 2018)'
_computing_molecular_graphics 'Olex2 (Dolomanov et al., 2009)'
_computing_publication_material 'Olex2 (Dolomanov et al., 2009)'
_computing_structure_refinement 'ShelXL (Sheldrick, 2015)'
_computing_structure_solution 'ShelXT (Sheldrick, 2015)'
_diffrn_ambient_environment N~2~
_diffrn_ambient_temperature 170.01(10)
_diffrn_detector 'CCD plate'
_diffrn_measured_fraction_theta_full 0.994
_diffrn_measured_fraction_theta_max 0.874
_diffrn_measurement_details
;
List of Runs (angles in degrees, time in seconds):

  # Type    Start    End  Width  t~exp~   \w     \q     \k     \f   Frames
#--------------------------------------------------------------------------
  1  \w   -109.00  70.00   0.50    8.00    --  -20.00  45.00   0.00  358
  2  \w   -109.00  11.00   0.50    8.00    --  -20.00  45.00  90.00  240
;
_diffrn_measurement_device 'four-circle diffractometer'
_diffrn_measurement_device_type 'XtaLAB AFC10 (RCD3): fixed-chi single'
_diffrn_measurement_method '\w scans'
_diffrn_orient_matrix_type 'CrysAlisPro convention (1999,Acta A55,543-557)'
_diffrn_orient_matrix_UB_11 -0.0365314000
_diffrn_orient_matrix_UB_12 -0.0144115000
_diffrn_orient_matrix_UB_13 0.0870708000
_diffrn_orient_matrix_UB_21 -0.0576401000
_diffrn_orient_matrix_UB_22 0.0534132000
_diffrn_orient_matrix_UB_23 -0.0055101000
_diffrn_orient_matrix_UB_31 -0.0776120000
_diffrn_orient_matrix_UB_32 -0.0329523000
_diffrn_orient_matrix_UB_33 -0.0469650000
_diffrn_radiation_monochromator mirror
_diffrn_radiation_probe x-ray
_diffrn_radiation_type MoK\a
_diffrn_radiation_wavelength 0.71073
_diffrn_reflns_av_R_equivalents 0.0104
_diffrn_reflns_av_unetI/netI 0.0124
_diffrn_reflns_Laue_measured_fraction_full 0.994
_diffrn_reflns_Laue_measured_fraction_max 0.874
_diffrn_reflns_limit_h_max 7
_diffrn_reflns_limit_h_min -10
_diffrn_reflns_limit_k_max 16
_diffrn_reflns_limit_k_min -16
_diffrn_reflns_limit_l_max 11
_diffrn_reflns_limit_l_min -8
_diffrn_reflns_number 5318
_diffrn_reflns_point_group_measured_fraction_full 0.994
_diffrn_reflns_point_group_measured_fraction_max 0.874
_diffrn_reflns_theta_full 25.242
_diffrn_reflns_theta_max 34.261
_diffrn_reflns_theta_min 3.498
_diffrn_source 'Rotating-anode X-ray tube'
_diffrn_source_type 'Rigaku (Mo) X-ray Source'
_exptl_absorpt_coefficient_mu 0.459
_exptl_absorpt_correction_T_max 1.00000
_exptl_absorpt_correction_T_min 0.95570
_exptl_absorpt_correction_type multi-scan
_exptl_absorpt_process_details
;
CrysAlisPro 1.171.39.45i (Rigaku Oxford Diffraction, 2018)
Empirical absorption correction using spherical harmonics,
 implemented in SCALE3 ABSPACK scaling algorithm.
;
_exptl_crystal_colour yellow
_exptl_crystal_colour_primary yellow
_exptl_crystal_density_diffrn 1.483
_exptl_crystal_description block
_exptl_crystal_F_000 248
_exptl_crystal_size_max 0.236
_exptl_crystal_size_mid 0.204
_exptl_crystal_size_min 0.192
_refine_diff_density_max 0.379
_refine_diff_density_min -0.243
_refine_diff_density_rms 0.052
_refine_ls_extinction_method none
_refine_ls_goodness_of_fit_ref 1.067
_refine_ls_hydrogen_treatment constr
_refine_ls_matrix_type full
_refine_ls_number_parameters 73
_refine_ls_number_reflns 1971
_refine_ls_number_restraints 0
_refine_ls_restrained_S_all 1.067
_refine_ls_R_factor_all 0.0279
_refine_ls_R_factor_gt 0.0261
_refine_ls_shift/su_max 0.001
_refine_ls_shift/su_mean 0.000
_refine_ls_structure_factor_coef Fsqd
_refine_ls_weighting_details 'w=1/[\s^2^(Fo^2^)+(0.0455P)^2^+0.1100P] where P=(Fo^2^+2Fc^2^)/3'
_refine_ls_weighting_scheme calc
_refine_ls_wR_factor_gt 0.0787
_refine_ls_wR_factor_ref 0.0798
_reflns_Friedel_coverage 0.000
_reflns_number_gt 1827
_reflns_number_total 1971
_reflns_threshold_expression 'I > 2\s(I)'
_cod_data_source_file d0py01399d2.cif
_cod_data_source_block mx7633a
_cod_depositor_comments 'Adding full bibliography for 1559697--1559698.cif.'
_cod_database_code 1559697
_shelx_shelxl_version_number 2017/1
_chemical_oxdiff_formula CHNOS
_shelx_space_group_comment
;
The symmetry employed for this shelxl refinement is uniquely defined
by the following loop, which should always be used as a source of
symmetry information in preference to the above space-group names.
They are only intended as comments.
;
_reflns_odcompleteness_completeness 98.54
_reflns_odcompleteness_iscentric 1
_reflns_odcompleteness_theta 27.82
_olex2_refinement_description
;
1. Fixed Uiso
 At 1.2 times of:
  All C(H) groups
2.a Aromatic/amide H refined with riding coordinates:
 C1(H1), C2(H2), C5(H5)
;
_olex2_submission_special_instructions 'No special instructions were received'
_oxdiff_exptl_absorpt_empirical_details
;
Empirical correction (ABSPACK) includes:
- Absorption correction using spherical harmonics
- Frame scaling
;
_oxdiff_exptl_absorpt_empirical_full_max 1.172
_oxdiff_exptl_absorpt_empirical_full_min 0.880

loop_
_space_group_symop_operation_xyz
'x, y, z'
'-x, y+1/2, -z+1/2'
'-x, -y, -z'
'x, -y-1/2, z-1/2'

loop_
_atom_site_label
_atom_site_type_symbol
_atom_site_fract_x
_atom_site_fract_y
_atom_site_fract_z
_atom_site_U_iso_or_equiv
_atom_site_adp_type
_atom_site_occupancy
_atom_site_site_symmetry_order
_atom_site_calc_flag
_atom_site_refinement_flags_posn
_atom_site_refinement_flags_adp
_atom_site_refinement_flags_occupancy
_atom_site_disorder_assembly
_atom_site_disorder_group
S1 S 0.86553(3) 0.59981(2) 0.67027(3) 0.02705(8) Uani 1 1 d . . . . .
N1 N 0.31334(13) 0.87843(8) 0.45149(16) 0.0370(2) Uani 1 1 d . . . . .
C1 C 0.94052(14) 0.74667(9) 0.70365(12) 0.02724(17) Uani 1 1 d . . . . .
H1 H 1.064121 0.768440 0.754241 0.033 Uiso 1 1 calc R . . . .
C2 C 0.79985(13) 0.82770(8) 0.64819(12) 0.02428(16) Uani 1 1 d . . . . .
H2 H 0.814858 0.911443 0.656060 0.029 Uiso 1 1 calc R . . . .
C3 C 0.62644(12) 0.76859(7) 0.57645(11) 0.02112(15) Uani 1 1 d . . . . .
C4 C 0.63932(12) 0.64343(7) 0.57687(11) 0.02170(15) Uani 1 1 d . . . . .
C5 C 0.48940(13) 0.56024(7) 0.50786(12) 0.02401(16) Uani 1 1 d . . . . .
H5 H 0.367668 0.592698 0.471084 0.029 Uiso 1 1 calc R . . . .
C6 C 0.45381(13) 0.83061(7) 0.50763(13) 0.02543(17) Uani 1 1 d . . . . .

loop_
_atom_site_aniso_label
_atom_site_aniso_U_11
_atom_site_aniso_U_22
_atom_site_aniso_U_33
_atom_site_aniso_U_23
_atom_site_aniso_U_13
_atom_site_aniso_U_12
S1 0.03016(13) 0.02159(12) 0.02855(13) 0.00088(7) -0.00313(9) 0.00596(7)
N1 0.0277(4) 0.0233(4) 0.0587(6) 0.0015(4) -0.0050(4) 0.0007(3)
C1 0.0253(4) 0.0280(4) 0.0278(4) 0.0003(3) -0.0026(3) -0.0012(3)
C2 0.0259(4) 0.0199(3) 0.0267(4) -0.0008(3) -0.0001(3) -0.0024(3)
C3 0.0238(4) 0.0163(3) 0.0231(3) -0.0005(2) 0.0009(3) 0.0004(2)
C4 0.0265(4) 0.0170(3) 0.0214(3) -0.0009(2) 0.0007(3) 0.0017(3)
C5 0.0292(4) 0.0171(3) 0.0254(4) -0.0014(3) -0.0003(3) 0.0003(3)
C6 0.0252(4) 0.0164(3) 0.0345(4) -0.0013(3) 0.0009(3) -0.0017(3)

loop_
_atom_type_symbol
_atom_type_description
_atom_type_scat_dispersion_real
_atom_type_scat_dispersion_imag
_atom_type_scat_source
C C 0.0033 0.0016 'International Tables Vol C Tables 4.2.6.8 and 6.1.1.4'
H H 0.0000 0.0000 'International Tables Vol C Tables 4.2.6.8 and 6.1.1.4'
N N 0.0061 0.0033 'International Tables Vol C Tables 4.2.6.8 and 6.1.1.4'
S S 0.1246 0.1234 'International Tables Vol C Tables 4.2.6.8 and 6.1.1.4'

loop_
_geom_angle_atom_site_label_1
_geom_angle_atom_site_label_2
_geom_angle_atom_site_label_3
_geom_angle
_geom_angle_site_symmetry_1
_geom_angle_site_symmetry_3
_geom_angle_publ_flag
C1 S1 C4 92.54(4) . . ?
S1 C1 H1 123.8 . . ?
C2 C1 S1 112.47(7) . . ?
C2 C1 H1 123.8 . . ?
C1 C2 H2 124.3 . . ?
C1 C2 C3 111.42(8) . . ?
C3 C2 H2 124.3 . . ?
C2 C3 C6 124.03(7) . . ?
C4 C3 C2 113.89(7) . . ?
C4 C3 C6 122.07(8) . . ?
C3 C4 S1 109.68(6) . . ?
C3 C4 C5 126.23(8) . . ?
C5 C4 S1 124.09(6) . . ?
C4 C5 H5 117.3 . . ?
C5 C5 C4 125.44(11) 3_666 . ?
C5 C5 H5 117.3 3_666 . ?
N1 C6 C3 178.71(9) . . ?

loop_
_geom_bond_atom_site_label_1
_geom_bond_atom_site_label_2
_geom_bond_distance
_geom_bond_site_symmetry_2
_geom_bond_publ_flag
S1 C1 1.7101(10) . ?
S1 C4 1.7150(9) . ?
N1 C6 1.1462(13) . ?
C1 H1 0.9300 . ?
C1 C2 1.3539(13) . ?
C2 H2 0.9300 . ?
C2 C3 1.4205(11) . ?
C3 C4 1.3823(11) . ?
C3 C6 1.4252(12) . ?
C4 C5 1.4391(12) . ?
C5 C5 1.3416(16) 3_666 ?
C5 H5 0.9300 . ?

loop_
_geom_torsion_atom_site_label_1
_geom_torsion_atom_site_label_2
_geom_torsion_atom_site_label_3
_geom_torsion_atom_site_label_4
_geom_torsion
_geom_torsion_site_symmetry_1
_geom_torsion_site_symmetry_2
_geom_torsion_site_symmetry_3
_geom_torsion_site_symmetry_4
_geom_torsion_publ_flag
S1 C1 C2 C3 -0.05(10) . . . . ?
S1 C4 C5 C5 -6.04(16) . . . 3_666 ?
C1 S1 C4 C3 -0.91(6) . . . . ?
C1 S1 C4 C5 178.23(7) . . . . ?
C1 C2 C3 C4 -0.67(11) . . . . ?
C1 C2 C3 C6 179.99(8) . . . . ?
C2 C3 C4 S1 1.06(9) . . . . ?
C2 C3 C4 C5 -178.06(8) . . . . ?
C3 C4 C5 C5 172.96(11) . . . 3_666 ?
C4 S1 C1 C2 0.56(7) . . . . ?
C6 C3 C4 S1 -179.58(6) . . . . ?
C6 C3 C4 C5 1.30(13) . . . . ?
